data_2200195
loop_
_publ_author_name
'Moussaif, A.'
'Essassi, E. M.'
'Pierrot, M.'

_publ_section_title
;
 2,3,4,5-Tetrahydro-1,3-thiazepino[3,2-<i>a</i>][1,3]benzimidazole
;
_journal_issue 4
_journal_name_full 'Acta Crystallographica Section E'
_journal_page_first o364
_journal_page_last o365
_journal_paper_doi 10.1107/S1600536801004913
_journal_volume 57
_journal_year 2001
_chemical_formula_moiety 'C11 H12 N2 S'
_chemical_formula_sum 'C11 H12 N2 S'
_chemical_formula_weight 204.29
_chemical_name_systematic
;
 ?
;
_space_group_IT_number 2
_symmetry_cell_setting triclinic
_symmetry_space_group_name_Hall '-P 1'
_symmetry_space_group_name_H-M 'P -1'
_audit_creation_method maXus
_cell_angle_alpha 88.57(6)
_cell_angle_beta 72.53(9)
_cell_angle_gamma 80.89(4)
_cell_formula_units_Z 2
_cell_length_a 6.6159(7)
_cell_length_b 8.5070(10)
_cell_length_c 9.4680(10)
_cell_measurement_reflns_used 2941
_cell_measurement_temperature 298
_cell_measurement_theta_max 25.10
_cell_measurement_theta_min 1
_cell_volume 501.7(3)
_computing_data_collection 'KappaCCD Reference Manual (Nonius, 1998)'
_computing_data_reduction 'DENZO and SCALEPACK (Otwinowski & Minor, 1997)'
_computing_molecular_graphics 'ORTEPII (Johnson, 1976)'
_computing_publication_material maXus
_computing_structure_refinement 'maXus (Mackay et al., 1999)'
_computing_structure_solution 'SIR92 (Altomare et al., 1994)'
_diffrn_measurement_device KappaCCD
_diffrn_measurement_method \f
_diffrn_radiation_source 'fine-focus sealed tube'
_diffrn_radiation_type MoK\a
_diffrn_reflns_av_R_equivalents .037
_diffrn_reflns_limit_h_max 0
_diffrn_reflns_limit_h_min -7
_diffrn_reflns_limit_k_max 10
_diffrn_reflns_limit_k_min -10
_diffrn_reflns_limit_l_max 11
_diffrn_reflns_limit_l_min -11
_diffrn_reflns_number 1581
_diffrn_reflns_theta_max 25.16
_exptl_absorpt_coefficient_mu .28
_exptl_absorpt_correction_type none
_exptl_crystal_colour Colourless
_exptl_crystal_density_diffrn 1.352
_exptl_crystal_density_method 'not measured'
_exptl_crystal_description prism
_exptl_crystal_F_000 186
_exptl_crystal_size_max .45
_exptl_crystal_size_mid .30
_exptl_crystal_size_min .15
_refine_diff_density_max .15
_refine_diff_density_min -.17
_refine_ls_extinction_method none
_refine_ls_goodness_of_fit_all 1.009
_refine_ls_goodness_of_fit_ref 1.002
_refine_ls_hydrogen_treatment constr
_refine_ls_matrix_type full
_refine_ls_number_parameters 127
_refine_ls_number_reflns 1476
_refine_ls_R_factor_all .057
_refine_ls_R_factor_gt .052
_refine_ls_shift/su_max .028
_refine_ls_shift/su_mean .006
_refine_ls_structure_factor_coef F^2^
_refine_ls_weighting_details 'w = 1/[s^2^(Fo^2^) + 0.03Fo^2^]'
_refine_ls_weighting_scheme sigma
_refine_ls_wR_factor_all .091
_refine_ls_wR_factor_ref .091
_reflns_number_gt 1476
_reflns_number_total 1573
_reflns_threshold_expression I>3\s(I)
_cod_data_source_file na6062.cif
_cod_data_source_block global
_cod_depositor_comments
;
The following automatic conversions were performed:
'_symmetry_cell_setting' value 'Triclinic' changed to 'triclinic'
according to '/home/saulius/struct/CIF-dictionaries/cif_core.dic'
dictionary named 'cif_core.dic' version 2.4.1 from 2010-06-29.

Automatic conversion script
Id: cif_fix_enum 1527 2010-12-29 10:47:43Z saulius 

The following automatic conversions were performed:

'_atom_site_adp_type' tag value 'Uij' was replaced with 'Uani' value
14 times.

Automatic conversion script
Id: cif_fix_values 1646 2011-03-28 12:23:43Z adriana 

The following automatic conversions were performed:

'_symmetry_cell_setting' value 'Triclinic' changed to 'triclinic'
according to /home/saulius/struct/CIF-dictionaries/cif_core.dic
dictionary named 'cif_core.dic' version 2.4.1 from 2010-06-29.

Automatic conversion script
Id: cif_fix_values 1715 2011-07-08 13:25:40Z adriana 
;
_cod_original_cell_volume 501.70(10)
_cod_database_code 2200195

loop_
_symmetry_equiv_pos_as_xyz
+X,+Y,+Z
-X,-Y,-Z

loop_
_atom_site_label
_atom_site_fract_x
_atom_site_fract_y
_atom_site_fract_z
_atom_site_U_iso_or_equiv
_atom_site_adp_type
_atom_site_occupancy
S1 1.24260(3) .22405(2) .79212(2) .04973(9) Uani 1.00
N3 1.14387(11) .18114(7) 1.08865(7) .0457(3) Uani 1.00
N10 .85830(10) .21690(6) 1.00161(6) .0403(3) Uani 1.00
C2 1.07490(13) .20699(7) .97136(8) .0415(3) Uani 1.00
C4 .95771(13) .17408(7) 1.20354(8) .0420(3) Uani 1.00
C5 .93098(15) .15167(9) 1.35532(9) .0521(4) Uani 1.00
C6 .72519(17) .15675(10) 1.44690(9) .0569(4) Uani 1.00
C7 .54882(15) .17977(9) 1.39352(9) .0547(4) Uani 1.00
C8 .56951(13) .20047(8) 1.24454(9) .0475(4) Uani 1.00
C9 .77886(12) .19723(7) 1.15226(7) .0396(3) Uani 1.00
C11 .73328(14) .24006(8) .89663(8) .0480(4) Uani 1.00
C12 .72632(15) .40543(9) .83061(9) .0525(4) Uani 1.00
C13 .92451(16) .43009(9) .70569(9) .0567(4) Uani 1.00
C14 1.12830(15) .42160(9) .74748(9) .0538(4) Uani 1.00
H5 1.04877 .13307 1.39552 .07072 Uiso 1.00
H6 .69849 .14565 1.55169 .07505 Uiso 1.00
H7 .40582 .18047 1.45991 .07157 Uiso 1.00
H8 .45061 .21586 1.20334 .06535 Uiso 1.00
H11A .79497 .16456 .81563 .06715 Uiso 1.00
H11B .58697 .22456 .94573 .06715 Uiso 1.00
H12A .70261 .47913 .91070 .07075 Uiso 1.00
H12B .60001 .42303 .79550 .07075 Uiso 1.00
H13A .88790 .53358 .67129 .07390 Uiso 1.00
H13B .99080 .34858 .61179 .07390 Uiso 1.00
H14A 1.24482 .44740 .66246 .07142 Uiso 1.00
H14B 1.10546 .49409 .84231 .07142 Uiso 1.00

loop_
_atom_site_aniso_label
_atom_site_aniso_U_11
_atom_site_aniso_U_22
_atom_site_aniso_U_33
_atom_site_aniso_U_12
_atom_site_aniso_U_13
_atom_site_aniso_U_23
S1 .04547(14) .04663(12) .04777(12) -.00441(8) -.00527(9) .00188(8)
N3 .0418(4) .0401(3) .0509(4) -.0051(2) -.0195(3) .0039(2)
N10 .0370(4) .0380(3) .0422(3) -.0077(2) -.0151(3) .0069(2)
C2 .0398(4) .0332(3) .0463(4) -.0064(3) -.0125(3) .0044(3)
C4 .0449(5) .0313(3) .0454(4) -.0061(3) -.0173(3) .0036(3)
C5 .0605(6) .0438(4) .0487(4) -.0104(3) -.0262(4) .0063(3)
C6 .0699(7) .0527(4) .0415(4) -.0124(4) -.0170(4) .0054(3)
C7 .0544(6) .0527(4) .0477(4) -.0114(4) -.0060(4) .0065(3)
C8 .0423(5) .0428(4) .0512(4) -.0068(3) -.0132(3) .0077(3)
C9 .0420(4) .0301(3) .0419(4) -.0061(3) -.0139(3) .0047(3)
C11 .0505(5) .0446(4) .0465(4) -.0130(3) -.0234(3) .0103(3)
C12 .0533(5) .0454(4) .0535(4) -.0066(3) -.0212(4) .0120(3)
C13 .0671(6) .0459(4) .0500(4) -.0113(4) -.0185(4) .0130(3)
C14 .0579(6) .0438(4) .0519(4) -.0162(3) -.0104(4) .0087(3)

loop_
_atom_type_symbol
_atom_type_description
_atom_type_scat_dispersion_real
_atom_type_scat_dispersion_imag
_atom_type_scat_source
'C ' 'C ' .0033 .0016 'Waasmaier & Kirfel, 1995'
'H ' 'H ' .0000 .0000 'Waasmaier & Kirfel, 1995'
'N ' 'N ' .0061 .0033 'Waasmaier & Kirfel, 1995'
'O ' 'O ' .0106 .0060 'Waasmaier & Kirfel, 1995'
'S ' 'S ' .1246 .1234 'Waasmaier & Kirfel, 1995'

loop_
_diffrn_radiation_wavelength
.71073

loop_
_geom_angle_atom_site_label_1
_geom_angle_atom_site_label_2
_geom_angle_atom_site_label_3
_geom_angle
_geom_angle_publ_flag
C2 S1 C14 100.36(4) y
C2 N3 C4 103.52(7) y
C2 N10 C9 106.09(6) y
C2 N10 C11 127.57(6) y
C9 N10 C11 126.32(6) y
S1 C2 N3 123.93(6) n
S1 C2 N10 121.98(6) n
N3 C2 N10 114.08(6) n
N3 C4 C5 129.34(8) n
N3 C4 C9 110.93(6) n
C5 C4 C9 119.72(8) n
C4 C5 C6 117.23(8) n
C5 C6 C7 122.17(7) n
C6 C7 C8 122.11(8) n
C7 C8 C9 115.44(7) n
N10 C9 C4 105.37(6) n
N10 C9 C8 131.31(7) n
C4 C9 C8 123.32(7) n
N10 C11 C12 113.27(6) n
C11 C12 C13 115.32(7) n
C12 C13 C14 115.82(7) n
S1 C14 C13 115.53(6) n

loop_
_geom_bond_atom_site_label_1
_geom_bond_atom_site_label_2
_geom_bond_site_symmetry_1
_geom_bond_site_symmetry_2
_geom_bond_distance
_geom_bond_publ_flag
S1 C2 . . 1.7437(7) y
S1 C14 . . 1.8245(8) y
N3 C2 . . 1.3228(10) y
N3 C4 . . 1.3855(10) y
N10 C2 . . 1.3635(11) y
N10 C9 . . 1.3801(8) y
N10 C11 . . 1.4640(9) y
C4 C5 . . 1.4062(10) n
C4 C9 . . 1.3932(11) n
C5 C6 . . 1.3718(13) n
C6 C7 . . 1.3900(13) n
C7 C8 . . 1.3851(11) n
C8 C9 . . 1.3947(11) n
C11 C12 . . 1.5248(10) n
C12 C13 . . 1.5185(12) n
C13 C14 . . 1.5058(14) n

loop_
_cod_related_entry_id
_cod_related_entry_database
_cod_related_entry_code
1 ChemSpider 10523811
